data_7012481
loop_
_publ_author_name
'McConnell, Ann E. C.'
'Foster, Douglas F.'
'Pogorzelec, Peter'
'Slawin, Alexandra M. Z.'
'Law, David J.'
'Cole-Hamilton, David J.'

_publ_section_title
;
 Stabilising Rh--P coordination by phosphanylalkylcyclopentadienyl
 ligands
;
_journal_issue 4
_journal_name_full 'Dalton Transactions'
_journal_page_first 510
_journal_paper_doi 10.1039/b211287f
_journal_year 2003
_chemical_formula_moiety 'C24 H26 O P Rh'
_chemical_formula_sum 'C24 H26 O P Rh'
_chemical_formula_weight 464.33
_chemical_name_systematic
;
?
;
_space_group_IT_number 14
_symmetry_cell_setting monoclinic
_symmetry_space_group_name_Hall '-P 2yn'
_symmetry_space_group_name_H-M 'P 1 21/n 1'
_atom_sites_solution_hydrogens geom
_atom_sites_solution_primary direct
_atom_sites_solution_secondary difmap
_audit_creation_method SHELXL-97
_cell_angle_alpha 90.00
_cell_angle_beta 101.548(2)
_cell_angle_gamma 90.00
_cell_formula_units_Z 4
_cell_length_a 8.8431(9)
_cell_length_b 24.718(3)
_cell_length_c 9.8846(10)
_cell_measurement_reflns_used 93
_cell_measurement_temperature 293(2)
_cell_measurement_theta_max 168
_cell_measurement_theta_min 12
_cell_volume 2116.9(4)
_computing_cell_refinement 'Bruker SMART'
_computing_data_collection 'Bruker SMART'
_computing_data_reduction 'Bruker SHELXTL'
_computing_molecular_graphics 'Bruker SHELXTL'
_computing_publication_material 'Bruker SHELXTL'
_computing_structure_refinement 'SHELXL-97 (Sheldrick, 1997)'
_computing_structure_solution 'SHELXS-97 (Sheldrick, 1990)'
_diffrn_ambient_temperature 293(2)
_diffrn_detector_area_resol_mean 0.9
_diffrn_measured_fraction_theta_full 0.983
_diffrn_measured_fraction_theta_max 0.983
_diffrn_measurement_device_type 'CCD area detector'
_diffrn_measurement_method 'phi and omega scans'
_diffrn_radiation_monochromator graphite
_diffrn_radiation_source 'fine-focus sealed tube'
_diffrn_radiation_type MoK\a
_diffrn_radiation_wavelength 0.71073
_diffrn_reflns_av_R_equivalents 0.0348
_diffrn_reflns_av_sigmaI/netI 0.0309
_diffrn_reflns_limit_h_max 9
_diffrn_reflns_limit_h_min -9
_diffrn_reflns_limit_k_max 26
_diffrn_reflns_limit_k_min -27
_diffrn_reflns_limit_l_max 10
_diffrn_reflns_limit_l_min -10
_diffrn_reflns_number 10327
_diffrn_reflns_theta_full 23.27
_diffrn_reflns_theta_max 23.27
_diffrn_reflns_theta_min 1.65
_exptl_absorpt_coefficient_mu 0.893
_exptl_absorpt_correction_T_max 1.000000
_exptl_absorpt_correction_T_min 0.906288
_exptl_absorpt_correction_type sadabs
_exptl_crystal_colour orange
_exptl_crystal_density_diffrn 1.457
_exptl_crystal_density_method 'not measured'
_exptl_crystal_description prism
_exptl_crystal_F_000 952
_exptl_crystal_size_max .1
_exptl_crystal_size_mid .1
_exptl_crystal_size_min .03
_refine_diff_density_max 0.292
_refine_diff_density_min -0.259
_refine_diff_density_rms 0.059
_refine_ls_extinction_coef 0.00050(15)
_refine_ls_extinction_expression Fc^*^=kFc[1+0.001xFc^2^\l^3^/sin(2\q)]^-1/4^
_refine_ls_extinction_method SHELXL
_refine_ls_goodness_of_fit_ref 0.969
_refine_ls_hydrogen_treatment mixed
_refine_ls_matrix_type full
_refine_ls_number_parameters 245
_refine_ls_number_reflns 2989
_refine_ls_number_restraints 0
_refine_ls_restrained_S_all 0.969
_refine_ls_R_factor_all 0.0441
_refine_ls_R_factor_gt 0.0297
_refine_ls_shift/su_max 0.007
_refine_ls_shift/su_mean 0.001
_refine_ls_structure_factor_coef Fsqd
_refine_ls_weighting_details 'calc w=1/[\s^2^(Fo^2^)+(0.0323P)^2^+2.2787P] where P=(Fo^2^+2Fc^2^)/3'
_refine_ls_weighting_scheme calc
_refine_ls_wR_factor_gt 0.0632
_refine_ls_wR_factor_ref 0.0689
_reflns_number_gt 2406
_reflns_number_total 2989
_reflns_threshold_expression >2sigma(I)
_cod_data_source_file b211287f.txt
_cod_data_source_block 2
_cod_depositor_comments
;
The following automatic conversions were performed:
'_symmetry_cell_setting' value 'Monoclinic' changed to 'monoclinic'
according to '/home/saulius/struct/CIF-dictionaries/cif_core.dic'
dictionary named 'cif_core.dic' version 2.4.1 from 2010-06-29.

Automatic conversion script
Id: cif_fix_enum 1527 2010-12-29 10:47:43Z saulius 
;
_cod_original_sg_symbol_H-M P2(1)/n
_cod_database_code 7012481

loop_
_symmetry_equiv_pos_as_xyz
'x, y, z'
'-x+1/2, y+1/2, -z+1/2'
'-x, -y, -z'
'x-1/2, -y-1/2, z-1/2'

loop_
_atom_site_label
_atom_site_type_symbol
_atom_site_fract_x
_atom_site_fract_y
_atom_site_fract_z
_atom_site_U_iso_or_equiv
_atom_site_adp_type
_atom_site_occupancy
_atom_site_symmetry_multiplicity
_atom_site_calc_flag
_atom_site_refinement_flags
_atom_site_disorder_assembly
_atom_site_disorder_group
Rh1 Rh 0.23481(3) 0.092556(11) 0.81757(3) 0.03296(12) Uani 1 1 d . . .
P1 P 0.31565(11) 0.17049(4) 0.74300(10) 0.0323(2) Uani 1 1 d . . .
C1 C 0.2747(5) 0.16101(15) 0.5531(4) 0.0432(10) Uani 1 1 d . . .
H1A H 0.1674 0.1693 0.5155 0.052 Uiso 1 1 calc R . .
H1B H 0.3385 0.1853 0.5115 0.052 Uiso 1 1 calc R . .
C2 C 0.3091(5) 0.10218(16) 0.5199(4) 0.0481(11) Uani 1 1 d . . .
H2A H 0.2654 0.0948 0.4236 0.058 Uiso 1 1 calc R . .
H2B H 0.4199 0.0971 0.5339 0.058 Uiso 1 1 calc R . .
C3 C 0.2427(4) 0.06267(15) 0.6103(4) 0.0382(9) Uani 1 1 d . . .
C4 C 0.0830(4) 0.05788(16) 0.6217(4) 0.0418(10) Uani 1 1 d . . .
C5 C 0.0777(5) 0.02164(16) 0.7302(4) 0.0447(10) Uani 1 1 d . . .
C6 C 0.2304(5) 0.00096(15) 0.7816(4) 0.0446(10) Uani 1 1 d . . .
C7 C 0.3313(5) 0.02408(16) 0.7022(4) 0.0409(10) Uani 1 1 d . . .
C8 C -0.0538(5) 0.08375(18) 0.5308(5) 0.0624(13) Uani 1 1 d . . .
H8A H -0.0948 0.0598 0.4560 0.094 Uiso 1 1 calc R . .
H8B H -0.0227 0.1170 0.4943 0.094 Uiso 1 1 calc R . .
H8C H -0.1315 0.0910 0.5836 0.094 Uiso 1 1 calc R . .
C9 C -0.0666(5) 0.0021(2) 0.7740(6) 0.0722(15) Uani 1 1 d . . .
H9A H -0.1079 -0.0283 0.7184 0.108 Uiso 1 1 calc R . .
H9B H -0.1416 0.0307 0.7623 0.108 Uiso 1 1 calc R . .
H9C H -0.0422 -0.0085 0.8694 0.108 Uiso 1 1 calc R . .
C10 C 0.2700(6) -0.04280(18) 0.8877(5) 0.0656(14) Uani 1 1 d . . .
H10A H 0.2579 -0.0775 0.8430 0.098 Uiso 1 1 calc R . .
H10B H 0.2025 -0.0405 0.9524 0.098 Uiso 1 1 calc R . .
H10C H 0.3750 -0.0385 0.9356 0.098 Uiso 1 1 calc R . .
C11 C 0.4964(5) 0.00808(19) 0.7084(5) 0.0580(12) Uani 1 1 d . . .
H11A H 0.5000 -0.0223 0.6485 0.087 Uiso 1 1 calc R . .
H11B H 0.5431 -0.0017 0.8014 0.087 Uiso 1 1 calc R . .
H11C H 0.5515 0.0379 0.6792 0.087 Uiso 1 1 calc R . .
C12 C 0.2264(6) 0.11276(18) 0.9935(5) 0.0555(12) Uani 1 1 d . . .
O12 O 0.2180(6) 0.12717(16) 1.1031(4) 0.0994(15) Uani 1 1 d . . .
C13 C 0.2324(4) 0.23637(14) 0.7696(4) 0.0331(9) Uani 1 1 d . . .
C14 C 0.2443(5) 0.25550(16) 0.9034(4) 0.0426(10) Uani 1 1 d . . .
H14A H 0.2945 0.2346 0.9771 0.051 Uiso 1 1 calc R . .
C15 C 0.1831(5) 0.30472(17) 0.9289(4) 0.0477(10) Uani 1 1 d . . .
H15A H 0.1928 0.3172 1.0190 0.057 Uiso 1 1 calc R . .
C16 C 0.1068(5) 0.33563(17) 0.8193(5) 0.0517(11) Uani 1 1 d . . .
H16A H 0.0650 0.3689 0.8360 0.062 Uiso 1 1 calc R . .
C17 C 0.0928(5) 0.31760(17) 0.6872(4) 0.0488(11) Uani 1 1 d . . .
H17A H 0.0412 0.3386 0.6144 0.059 Uiso 1 1 calc R . .
C18 C 0.1549(5) 0.26805(16) 0.6602(4) 0.0443(10) Uani 1 1 d . . .
H18A H 0.1449 0.2560 0.5698 0.053 Uiso 1 1 calc R . .
C19 C 0.5226(4) 0.18595(14) 0.7808(4) 0.0341(9) Uani 1 1 d . . .
C20 C 0.6258(4) 0.14649(17) 0.8381(4) 0.0453(10) Uani 1 1 d . . .
H20A H 0.5892 0.1132 0.8616 0.054 Uiso 1 1 calc R . .
C21 C 0.7838(5) 0.15574(19) 0.8611(5) 0.0583(12) Uani 1 1 d . . .
H21A H 0.8530 0.1288 0.8985 0.070 Uiso 1 1 calc R . .
C22 C 0.8365(5) 0.2055(2) 0.8275(5) 0.0593(13) Uani 1 1 d . . .
H22A H 0.9421 0.2121 0.8418 0.071 Uiso 1 1 calc R . .
C23 C 0.7347(5) 0.24547(19) 0.7732(4) 0.0529(12) Uani 1 1 d . . .
H23A H 0.7713 0.2791 0.7525 0.063 Uiso 1 1 calc R . .
C24 C 0.5790(5) 0.23592(16) 0.7494(4) 0.0436(10) Uani 1 1 d . . .
H24A H 0.5105 0.2631 0.7120 0.052 Uiso 1 1 calc R . .

loop_
_atom_site_aniso_label
_atom_site_aniso_U_11
_atom_site_aniso_U_22
_atom_site_aniso_U_33
_atom_site_aniso_U_23
_atom_site_aniso_U_13
_atom_site_aniso_U_12
Rh1 0.03458(17) 0.02856(17) 0.03605(18) -0.00307(15) 0.00778(12) -0.00414(14)
P1 0.0357(5) 0.0298(5) 0.0312(5) -0.0009(4) 0.0063(4) -0.0031(4)
C1 0.060(3) 0.035(2) 0.034(2) -0.0007(18) 0.0084(19) -0.0024(19)
C2 0.063(3) 0.047(3) 0.036(2) -0.006(2) 0.015(2) -0.005(2)
C3 0.047(2) 0.033(2) 0.035(2) -0.0087(18) 0.0074(18) -0.0055(18)
C4 0.037(2) 0.041(2) 0.044(2) -0.016(2) -0.0012(19) -0.0016(18)
C5 0.044(2) 0.037(2) 0.055(3) -0.015(2) 0.016(2) -0.0124(19)
C6 0.059(3) 0.027(2) 0.048(3) -0.0047(18) 0.014(2) -0.0036(19)
C7 0.045(2) 0.035(2) 0.043(2) -0.0100(19) 0.0106(19) 0.0024(18)
C8 0.055(3) 0.059(3) 0.066(3) -0.021(3) -0.008(2) 0.010(2)
C9 0.062(3) 0.067(3) 0.094(4) -0.027(3) 0.031(3) -0.026(3)
C10 0.094(4) 0.038(3) 0.070(3) 0.006(2) 0.029(3) 0.007(2)
C11 0.050(3) 0.059(3) 0.064(3) -0.007(2) 0.009(2) 0.015(2)
C12 0.071(3) 0.048(3) 0.051(3) -0.007(2) 0.020(2) -0.023(2)
O12 0.159(4) 0.093(3) 0.058(2) -0.031(2) 0.051(3) -0.054(3)
C13 0.034(2) 0.030(2) 0.035(2) -0.0006(17) 0.0067(17) -0.0045(16)
C14 0.050(2) 0.037(2) 0.039(2) -0.0010(19) 0.0039(19) -0.0005(19)
C15 0.057(3) 0.043(2) 0.045(2) -0.007(2) 0.015(2) -0.008(2)
C16 0.060(3) 0.035(2) 0.065(3) -0.002(2) 0.025(2) 0.001(2)
C17 0.054(3) 0.043(3) 0.050(3) 0.010(2) 0.012(2) 0.011(2)
C18 0.050(2) 0.043(2) 0.040(2) 0.003(2) 0.010(2) 0.002(2)
C19 0.035(2) 0.034(2) 0.034(2) -0.0029(17) 0.0093(16) -0.0046(17)
C20 0.039(2) 0.044(2) 0.052(3) 0.001(2) 0.0063(19) -0.0015(19)
C21 0.037(2) 0.061(3) 0.076(3) -0.004(3) 0.009(2) 0.004(2)
C22 0.036(2) 0.085(4) 0.060(3) -0.015(3) 0.017(2) -0.022(3)
C23 0.060(3) 0.056(3) 0.046(3) -0.008(2) 0.018(2) -0.022(2)
C24 0.050(3) 0.042(2) 0.040(2) -0.0046(19) 0.0130(19) -0.0055(19)

loop_
_atom_type_symbol
_atom_type_description
_atom_type_scat_dispersion_real
_atom_type_scat_dispersion_imag
_atom_type_scat_source
C C 0.0033 0.0016 'International Tables Vol C Tables 4.2.6.8 and 6.1.1.4'
H H 0.0000 0.0000 'International Tables Vol C Tables 4.2.6.8 and 6.1.1.4'
O O 0.0106 0.0060 'International Tables Vol C Tables 4.2.6.8 and 6.1.1.4'
P P 0.1023 0.0942 'International Tables Vol C Tables 4.2.6.8 and 6.1.1.4'
Rh Rh -1.1178 0.9187 'International Tables Vol C Tables 4.2.6.8 and 6.1.1.4'

loop_
_geom_angle_atom_site_label_1
_geom_angle_atom_site_label_2
_geom_angle_atom_site_label_3
_geom_angle
_geom_angle_site_symmetry_1
_geom_angle_site_symmetry_3
_geom_angle_publ_flag
C12 Rh1 C3 176.16(17) . . ?
C12 Rh1 P1 98.94(14) . . ?
C3 Rh1 P1 84.83(10) . . ?
C12 Rh1 C4 141.18(18) . . ?
C3 Rh1 C4 37.50(14) . . ?
P1 Rh1 C4 102.49(11) . . ?
C12 Rh1 C6 114.55(18) . . ?
C3 Rh1 C6 61.63(14) . . ?
P1 Rh1 C6 143.02(11) . . ?
C4 Rh1 C6 60.67(14) . . ?
C12 Rh1 C5 115.48(17) . . ?
C3 Rh1 C5 61.40(14) . . ?
P1 Rh1 C5 138.17(11) . . ?
C4 Rh1 C5 35.71(15) . . ?
C6 Rh1 C5 36.56(15) . . ?
C12 Rh1 C7 139.84(18) . . ?
C3 Rh1 C7 37.23(14) . . ?
P1 Rh1 C7 107.26(11) . . ?
C4 Rh1 C7 61.19(14) . . ?
C6 Rh1 C7 36.08(14) . . ?
C5 Rh1 C7 60.53(14) . . ?
C13 P1 C19 101.50(16) . . ?
C13 P1 C1 104.80(17) . . ?
C19 P1 C1 102.54(18) . . ?
C13 P1 Rh1 123.85(12) . . ?
C19 P1 Rh1 119.06(12) . . ?
C1 P1 Rh1 102.41(13) . . ?
C2 C1 P1 109.2(3) . . ?
C3 C2 C1 111.5(3) . . ?
C7 C3 C4 108.3(3) . . ?
C7 C3 C2 124.9(4) . . ?
C4 C3 C2 126.7(4) . . ?
C7 C3 Rh1 75.4(2) . . ?
C4 C3 Rh1 74.9(2) . . ?
C2 C3 Rh1 114.9(2) . . ?
C5 C4 C3 107.1(3) . . ?
C5 C4 C8 125.7(4) . . ?
C3 C4 C8 127.1(4) . . ?
C5 C4 Rh1 72.4(2) . . ?
C3 C4 Rh1 67.6(2) . . ?
C8 C4 Rh1 127.9(3) . . ?
C4 C5 C6 108.9(4) . . ?
C4 C5 C9 125.7(4) . . ?
C6 C5 C9 125.0(4) . . ?
C4 C5 Rh1 71.9(2) . . ?
C6 C5 Rh1 71.5(2) . . ?
C9 C5 Rh1 128.4(3) . . ?
C7 C6 C5 108.1(4) . . ?
C7 C6 C10 126.3(4) . . ?
C5 C6 C10 125.1(4) . . ?
C7 C6 Rh1 72.2(2) . . ?
C5 C6 Rh1 71.9(2) . . ?
C10 C6 Rh1 127.6(3) . . ?
C6 C7 C3 107.0(3) . . ?
C6 C7 C11 125.8(4) . . ?
C3 C7 C11 127.1(4) . . ?
C6 C7 Rh1 71.7(2) . . ?
C3 C7 Rh1 67.4(2) . . ?
C11 C7 Rh1 128.9(3) . . ?
O12 C12 Rh1 177.5(5) . . ?
C14 C13 C18 118.5(4) . . ?
C14 C13 P1 119.0(3) . . ?
C18 C13 P1 122.5(3) . . ?
C15 C14 C13 121.2(4) . . ?
C14 C15 C16 119.5(4) . . ?
C17 C16 C15 120.4(4) . . ?
C16 C17 C18 120.6(4) . . ?
C17 C18 C13 119.8(4) . . ?
C20 C19 C24 118.9(4) . . ?
C20 C19 P1 119.2(3) . . ?
C24 C19 P1 121.9(3) . . ?
C19 C20 C21 120.8(4) . . ?
C22 C21 C20 119.0(4) . . ?
C23 C22 C21 120.6(4) . . ?
C22 C23 C24 120.1(4) . . ?
C23 C24 C19 120.5(4) . . ?

loop_
_geom_bond_atom_site_label_1
_geom_bond_atom_site_label_2
_geom_bond_distance
_geom_bond_site_symmetry_2
_geom_bond_publ_flag
Rh1 C12 1.825(5) . ?
Rh1 C3 2.192(4) . ?
Rh1 P1 2.2306(10) . ?
Rh1 C4 2.290(4) . ?
Rh1 C6 2.291(4) . ?
Rh1 C5 2.295(4) . ?
Rh1 C7 2.298(4) . ?
P1 C13 1.828(4) . ?
P1 C19 1.833(4) . ?
P1 C1 1.854(4) . ?
C1 C2 1.534(5) . ?
C2 C3 1.519(6) . ?
C3 C7 1.437(6) . ?
C3 C4 1.444(5) . ?
C4 C5 1.406(6) . ?
C4 C8 1.498(6) . ?
C5 C6 1.438(6) . ?
C5 C9 1.506(6) . ?
C6 C7 1.421(6) . ?
C6 C10 1.498(6) . ?
C7 C11 1.502(6) . ?
C12 O12 1.157(5) . ?
C13 C14 1.389(5) . ?
C13 C18 1.398(5) . ?
C14 C15 1.375(6) . ?
C15 C16 1.386(6) . ?
C16 C17 1.361(6) . ?
C17 C18 1.390(6) . ?
C19 C20 1.378(5) . ?
C19 C24 1.390(5) . ?
C20 C21 1.389(6) . ?
C21 C22 1.380(6) . ?
C22 C23 1.371(6) . ?
C23 C24 1.370(6) . ?

loop_
_geom_torsion_atom_site_label_1
_geom_torsion_atom_site_label_2
_geom_torsion_atom_site_label_3
_geom_torsion_atom_site_label_4
_geom_torsion
_geom_torsion_site_symmetry_1
_geom_torsion_site_symmetry_2
_geom_torsion_site_symmetry_3
_geom_torsion_site_symmetry_4
_geom_torsion_publ_flag
C12 Rh1 P1 C13 -46.8(2) . . . . ?
C3 Rh1 P1 C13 133.92(17) . . . . ?
C4 Rh1 P1 C13 100.64(17) . . . . ?
C6 Rh1 P1 C13 158.0(2) . . . . ?
C5 Rh1 P1 C13 99.2(2) . . . . ?
C7 Rh1 P1 C13 164.02(17) . . . . ?
C12 Rh1 P1 C19 83.5(2) . . . . ?
C3 Rh1 P1 C19 -95.74(17) . . . . ?
C4 Rh1 P1 C19 -129.03(17) . . . . ?
C6 Rh1 P1 C19 -71.7(2) . . . . ?
C5 Rh1 P1 C19 -130.5(2) . . . . ?
C7 Rh1 P1 C19 -65.65(17) . . . . ?
C12 Rh1 P1 C1 -164.3(2) . . . . ?
C3 Rh1 P1 C1 16.37(17) . . . . ?
C4 Rh1 P1 C1 -16.91(18) . . . . ?
C6 Rh1 P1 C1 40.4(2) . . . . ?
C5 Rh1 P1 C1 -18.4(2) . . . . ?
C7 Rh1 P1 C1 46.47(18) . . . . ?
C13 P1 C1 C2 -168.3(3) . . . . ?
C19 P1 C1 C2 86.1(3) . . . . ?
Rh1 P1 C1 C2 -37.9(3) . . . . ?
P1 C1 C2 C3 45.6(4) . . . . ?
C1 C2 C3 C7 -120.8(4) . . . . ?
C1 C2 C3 C4 57.8(5) . . . . ?
C1 C2 C3 Rh1 -31.6(4) . . . . ?
C12 Rh1 C3 C7 -42(3) . . . . ?
P1 Rh1 C3 C7 127.7(2) . . . . ?
C4 Rh1 C3 C7 -114.0(3) . . . . ?
C6 Rh1 C3 C7 -36.1(2) . . . . ?
C5 Rh1 C3 C7 -78.0(2) . . . . ?
C12 Rh1 C3 C4 72(3) . . . . ?
P1 Rh1 C3 C4 -118.3(2) . . . . ?
C6 Rh1 C3 C4 77.8(2) . . . . ?
C5 Rh1 C3 C4 36.0(2) . . . . ?
C7 Rh1 C3 C4 114.0(3) . . . . ?
C12 Rh1 C3 C2 -164(3) . . . . ?
P1 Rh1 C3 C2 5.6(3) . . . . ?
C4 Rh1 C3 C2 123.9(4) . . . . ?
C6 Rh1 C3 C2 -158.2(3) . . . . ?
C5 Rh1 C3 C2 159.9(3) . . . . ?
C7 Rh1 C3 C2 -122.1(4) . . . . ?
C7 C3 C4 C5 6.7(4) . . . . ?
C2 C3 C4 C5 -172.0(4) . . . . ?
Rh1 C3 C4 C5 -61.9(3) . . . . ?
C7 C3 C4 C8 -170.0(4) . . . . ?
C2 C3 C4 C8 11.2(6) . . . . ?
Rh1 C3 C4 C8 121.3(4) . . . . ?
C7 C3 C4 Rh1 68.6(3) . . . . ?
C2 C3 C4 Rh1 -110.1(4) . . . . ?
C12 Rh1 C4 C5 -56.4(4) . . . . ?
C3 Rh1 C4 C5 117.8(3) . . . . ?
P1 Rh1 C4 C5 -178.3(2) . . . . ?
C6 Rh1 C4 C5 37.2(2) . . . . ?
C7 Rh1 C4 C5 78.7(3) . . . . ?
C12 Rh1 C4 C3 -174.2(3) . . . . ?
P1 Rh1 C4 C3 63.9(2) . . . . ?
C6 Rh1 C4 C3 -80.6(2) . . . . ?
C5 Rh1 C4 C3 -117.8(3) . . . . ?
C7 Rh1 C4 C3 -39.1(2) . . . . ?
C12 Rh1 C4 C8 65.5(5) . . . . ?
C3 Rh1 C4 C8 -120.3(5) . . . . ?
P1 Rh1 C4 C8 -56.5(4) . . . . ?
C6 Rh1 C4 C8 159.0(5) . . . . ?
C5 Rh1 C4 C8 121.9(5) . . . . ?
C7 Rh1 C4 C8 -159.5(5) . . . . ?
C3 C4 C5 C6 -3.6(4) . . . . ?
C8 C4 C5 C6 173.2(4) . . . . ?
Rh1 C4 C5 C6 -62.4(3) . . . . ?
C3 C4 C5 C9 -176.4(4) . . . . ?
C8 C4 C5 C9 0.4(6) . . . . ?
Rh1 C4 C5 C9 124.7(4) . . . . ?
C3 C4 C5 Rh1 58.9(2) . . . . ?
C8 C4 C5 Rh1 -124.4(4) . . . . ?
C12 Rh1 C5 C4 144.7(3) . . . . ?
C3 Rh1 C5 C4 -37.8(2) . . . . ?
P1 Rh1 C5 C4 2.4(3) . . . . ?
C6 Rh1 C5 C4 -117.8(3) . . . . ?
C7 Rh1 C5 C4 -80.7(3) . . . . ?
C12 Rh1 C5 C6 -97.5(3) . . . . ?
C3 Rh1 C5 C6 80.0(3) . . . . ?
P1 Rh1 C5 C6 120.3(2) . . . . ?
C4 Rh1 C5 C6 117.8(3) . . . . ?
C7 Rh1 C5 C6 37.2(2) . . . . ?
C12 Rh1 C5 C9 23.0(5) . . . . ?
C3 Rh1 C5 C9 -159.5(5) . . . . ?
P1 Rh1 C5 C9 -119.2(4) . . . . ?
C4 Rh1 C5 C9 -121.7(5) . . . . ?
C6 Rh1 C5 C9 120.5(5) . . . . ?
C7 Rh1 C5 C9 157.7(5) . . . . ?
C4 C5 C6 C7 -0.9(4) . . . . ?
C9 C5 C6 C7 172.0(4) . . . . ?
Rh1 C5 C6 C7 -63.6(3) . . . . ?
C4 C5 C6 C10 -173.6(4) . . . . ?
C9 C5 C6 C10 -0.7(7) . . . . ?
Rh1 C5 C6 C10 123.7(4) . . . . ?
C4 C5 C6 Rh1 62.7(3) . . . . ?
C9 C5 C6 Rh1 -124.4(4) . . . . ?
C12 Rh1 C6 C7 -143.1(3) . . . . ?
C3 Rh1 C6 C7 37.3(2) . . . . ?
P1 Rh1 C6 C7 9.9(3) . . . . ?
C4 Rh1 C6 C7 80.4(2) . . . . ?
C5 Rh1 C6 C7 116.6(3) . . . . ?
C12 Rh1 C6 C5 100.2(3) . . . . ?
C3 Rh1 C6 C5 -79.3(3) . . . . ?
P1 Rh1 C6 C5 -106.8(3) . . . . ?
C4 Rh1 C6 C5 -36.3(2) . . . . ?
C7 Rh1 C6 C5 -116.6(3) . . . . ?
C12 Rh1 C6 C10 -20.6(5) . . . . ?
C3 Rh1 C6 C10 159.9(4) . . . . ?
P1 Rh1 C6 C10 132.4(3) . . . . ?
C4 Rh1 C6 C10 -157.1(4) . . . . ?
C5 Rh1 C6 C10 -120.8(5) . . . . ?
C7 Rh1 C6 C10 122.6(5) . . . . ?
C5 C6 C7 C3 5.1(4) . . . . ?
C10 C6 C7 C3 177.6(4) . . . . ?
Rh1 C6 C7 C3 -58.3(3) . . . . ?
C5 C6 C7 C11 -171.4(4) . . . . ?
C10 C6 C7 C11 1.2(7) . . . . ?
Rh1 C6 C7 C11 125.3(4) . . . . ?
C5 C6 C7 Rh1 63.4(3) . . . . ?
C10 C6 C7 Rh1 -124.1(4) . . . . ?
C4 C3 C7 C6 -7.3(4) . . . . ?
C2 C3 C7 C6 171.5(3) . . . . ?
Rh1 C3 C7 C6 61.1(3) . . . . ?
C4 C3 C7 C11 169.1(4) . . . . ?
C2 C3 C7 C11 -12.1(6) . . . . ?
Rh1 C3 C7 C11 -122.6(4) . . . . ?
C4 C3 C7 Rh1 -68.3(3) . . . . ?
C2 C3 C7 Rh1 110.4(4) . . . . ?
C12 Rh1 C7 C6 57.8(4) . . . . ?
C3 Rh1 C7 C6 -118.2(3) . . . . ?
P1 Rh1 C7 C6 -173.8(2) . . . . ?
C4 Rh1 C7 C6 -78.8(3) . . . . ?
C5 Rh1 C7 C6 -37.7(2) . . . . ?
C12 Rh1 C7 C3 176.0(3) . . . . ?
P1 Rh1 C7 C3 -55.6(2) . . . . ?
C4 Rh1 C7 C3 39.4(2) . . . . ?
C6 Rh1 C7 C3 118.2(3) . . . . ?
C5 Rh1 C7 C3 80.5(2) . . . . ?
C12 Rh1 C7 C11 -63.8(5) . . . . ?
C3 Rh1 C7 C11 120.2(5) . . . . ?
P1 Rh1 C7 C11 64.6(4) . . . . ?
C4 Rh1 C7 C11 159.6(4) . . . . ?
C6 Rh1 C7 C11 -121.6(5) . . . . ?
C5 Rh1 C7 C11 -159.3(4) . . . . ?
C3 Rh1 C12 O12 -140(9) . . . . ?
P1 Rh1 C12 O12 51(10) . . . . ?
C4 Rh1 C12 O12 -72(10) . . . . ?
C6 Rh1 C12 O12 -145(10) . . . . ?
C5 Rh1 C12 O12 -105(10) . . . . ?
C7 Rh1 C12 O12 -179(100) . . . . ?
C19 P1 C13 C14 -73.5(3) . . . . ?
C1 P1 C13 C14 -179.9(3) . . . . ?
Rh1 P1 C13 C14 63.7(3) . . . . ?
C19 P1 C13 C18 107.5(3) . . . . ?
C1 P1 C13 C18 1.1(4) . . . . ?
Rh1 P1 C13 C18 -115.3(3) . . . . ?
C18 C13 C14 C15 -0.7(6) . . . . ?
P1 C13 C14 C15 -179.8(3) . . . . ?
C13 C14 C15 C16 0.7(6) . . . . ?
C14 C15 C16 C17 -0.2(6) . . . . ?
C15 C16 C17 C18 -0.1(7) . . . . ?
C16 C17 C18 C13 0.0(6) . . . . ?
C14 C13 C18 C17 0.4(6) . . . . ?
P1 C13 C18 C17 179.4(3) . . . . ?
C13 P1 C19 C20 148.2(3) . . . . ?
C1 P1 C19 C20 -103.6(3) . . . . ?
Rh1 P1 C19 C20 8.5(4) . . . . ?
C13 P1 C19 C24 -33.7(4) . . . . ?
C1 P1 C19 C24 74.5(3) . . . . ?
Rh1 P1 C19 C24 -173.5(3) . . . . ?
C24 C19 C20 C21 -1.7(6) . . . . ?
P1 C19 C20 C21 176.4(3) . . . . ?
C19 C20 C21 C22 0.9(7) . . . . ?
C20 C21 C22 C23 0.5(7) . . . . ?
C21 C22 C23 C24 -1.2(7) . . . . ?
C22 C23 C24 C19 0.4(6) . . . . ?
C20 C19 C24 C23 1.0(6) . . . . ?
P1 C19 C24 C23 -177.1(3) . . . . ?
